data_7119093
loop_
_publ_author_name
'Jordan Holmes'
'Christopher M. Pask'
'Mark A. Fox'
'Charlotte E. Willans'

_publ_section_title
;
 Tethered N-heterocyclic carbene-carboranes: unique ligands that exhibit
 unprecedented and versatile coordination modes at rhodium
;
_journal_name_full Chem.Commun.
_journal_page_first 6443
_journal_volume 52
_journal_year 2016
_chemical_formula_moiety 'C29 H52 B9 N3 Rh2, C2 H3 N'
_chemical_formula_sum 'C31 H55 B9 N4 Rh2'
_chemical_formula_weight 786.90
_chemical_name_systematic
;
 ? 
;
_space_group_crystal_system orthorhombic
_space_group_IT_number 61
_space_group_name_Hall '-P 2ac 2ab'
_space_group_name_H-M_alt 'P b c a'
_symmetry_space_group_name_Hall '-P 2ac 2ab'
_symmetry_space_group_name_H-M 'P b c a'
_atom_sites_solution_hydrogens geom
_atom_sites_solution_primary direct
_atom_sites_solution_secondary difmap
_audit_creation_date 2015-09-08
_audit_creation_method
;
Olex2 1.2
(compiled 2015.01.26 svn.r3150 for OlexSys, GUI svn.r4998)
;
_audit_update_record
;
2015-12-23 deposited with the CCDC.
2016-04-12 downloaded from the CCDC.
;
_cell_angle_alpha 90.00
_cell_angle_beta 90.00
_cell_angle_gamma 90.00
_cell_formula_units_Z 8
_cell_length_a 11.9249(5)
_cell_length_b 23.7834(11)
_cell_length_c 25.2349(11)
_cell_measurement_reflns_used 7857
_cell_measurement_temperature 120.00(11)
_cell_measurement_theta_max 30.5930
_cell_measurement_theta_min 3.6920
_cell_volume 7157.0(5)
_computing_cell_refinement
'CrysAlisPro, Agilent Technologies, Version 1.171.36.28e (release 10-06-2013 CrysAlis171 .NET) (compiled Jun 10 2013,11:58:50)'
_computing_data_collection
'CrysAlisPro, Agilent Technologies, Version 1.171.36.28e (release 10-06-2013 CrysAlis171 .NET) (compiled Jun 10 2013,11:58:50)'
_computing_data_reduction
'CrysAlisPro, Agilent Technologies, Version 1.171.36.28e (release 10-06-2013 CrysAlis171 .NET) (compiled Jun 10 2013,11:58:50)'
_computing_molecular_graphics 'Olex2 (Dolomanov et al., 2009)'
_computing_publication_material 'Olex2 (Dolomanov et al., 2009)'
_computing_structure_refinement 'ShelXL (Sheldrick, 2008)'
_computing_structure_solution 'SHELXS-97 (Sheldrick, 1990)'
_diffrn_ambient_temperature 120.00(11)
_diffrn_detector_area_resol_mean 5.3095
_diffrn_measured_fraction_theta_full 0.998
_diffrn_measured_fraction_theta_max 0.999
_diffrn_measurement_details
;
  1 omega   17.00   53.00   1.0000   30.0000
omega____ theta____ kappa____ phi______ frames
    -      -13.7322   37.0000  150.0000 36

  2 omega  -41.00    8.00   1.0000   30.0000
omega____ theta____ kappa____ phi______ frames
    -      -13.7322   19.0000   30.0000 49

  3 omega  -15.00   20.00   1.0000   30.0000
omega____ theta____ kappa____ phi______ frames
    -      -13.7322  -19.0000  120.0000 35

  4 omega  -83.00  -20.00   1.0000   30.0000
omega____ theta____ kappa____ phi______ frames
    -      -13.7322  -37.0000  -30.0000 63

  5 omega  -34.00   14.00   1.0000   30.0000
omega____ theta____ kappa____ phi______ frames
    -      -13.7322   37.0000  150.0000 48
;
_diffrn_measurement_device_type 'SuperNova, Dual, Cu at zero, Atlas'
_diffrn_measurement_method '\w scans'
_diffrn_orient_matrix_UB_11 0.0084254000
_diffrn_orient_matrix_UB_12 0.0207783000
_diffrn_orient_matrix_UB_13 -0.0197725000
_diffrn_orient_matrix_UB_21 -0.0548604000
_diffrn_orient_matrix_UB_22 0.0104672000
_diffrn_orient_matrix_UB_23 0.0045945000
_diffrn_orient_matrix_UB_31 0.0213550000
_diffrn_orient_matrix_UB_32 0.0186764000
_diffrn_orient_matrix_UB_33 0.0194339000
_diffrn_radiation_monochromator mirror
_diffrn_radiation_type MoK\a
_diffrn_radiation_wavelength 0.71073
_diffrn_reflns_av_R_equivalents 0.0852
_diffrn_reflns_av_unetI/netI 0.0673
_diffrn_reflns_limit_h_max 14
_diffrn_reflns_limit_h_min -15
_diffrn_reflns_limit_k_max 30
_diffrn_reflns_limit_k_min -31
_diffrn_reflns_limit_l_max 33
_diffrn_reflns_limit_l_min -32
_diffrn_reflns_number 43820
_diffrn_reflns_theta_full 26.00
_diffrn_reflns_theta_max 28.28
_diffrn_reflns_theta_min 3.23
_diffrn_source 'SuperNova (Mo) X-ray Source'
_exptl_absorpt_coefficient_mu 0.951
_exptl_absorpt_correction_T_max 0.953
_exptl_absorpt_correction_T_min 0.897
_exptl_absorpt_correction_type analytical
_exptl_absorpt_process_details
'CrysAlisPro, Agilent Technologies, Version 1.171.36.28e (release 10-06-2013 CrysAlis171 .NET) (compiled Jun 10 2013,11:58:50) Analytical numeric absorption correction using a multifaceted crystal model based on expressions derived by R.C. Clark & J.S. Reid. (Clark, R. C. & Reid, J. S. (1995). Acta Cryst. A51, 887-897)'
_exptl_crystal_density_diffrn 1.461
_exptl_crystal_density_method 'not measured'
_exptl_crystal_F_000 3232
_exptl_crystal_size_max 0.19
_exptl_crystal_size_mid 0.13
_exptl_crystal_size_min 0.07
_refine_diff_density_max 2.149
_refine_diff_density_min -1.547
_refine_diff_density_rms 0.117
_refine_ls_extinction_method none
_refine_ls_goodness_of_fit_ref 1.041
_refine_ls_hydrogen_treatment constr
_refine_ls_matrix_type full
_refine_ls_number_parameters 420
_refine_ls_number_reflns 8855
_refine_ls_number_restraints 0
_refine_ls_restrained_S_all 1.041
_refine_ls_R_factor_all 0.0741
_refine_ls_R_factor_gt 0.0505
_refine_ls_shift/su_max 0.001
_refine_ls_shift/su_mean 0.000
_refine_ls_structure_factor_coef Fsqd
_refine_ls_weighting_details 'calc w=1/[\s^2^(Fo^2^)+(0.0218P)^2^+14.2129P] where P=(Fo^2^+2Fc^2^)/3'
_refine_ls_weighting_scheme calc
_refine_ls_wR_factor_gt 0.0905
_refine_ls_wR_factor_ref 0.0997
_reflns_number_gt 6795
_reflns_number_total 8855
_reflns_threshold_expression >2sigma(I)
_cod_data_source_file c6cc01650b2.cif
_cod_data_source_block Complex-3
_cod_original_cell_volume 7157.0(6)
_cod_database_code 7119093
_chemical_oxdiff_formula 'C248 H440 B72 N32 Rh16 '
_reflns_odcompleteness_completeness 99.72
_reflns_odcompleteness_iscentric 1
_reflns_odcompleteness_theta 28.22
_olex2_refinement_description
;
1. Fixed Uiso
 At 1.2 times of:
  All B(H) groups, All C(H) groups, All C(H,H) groups
 At 1.5 times of:
  All C(H,H,H) groups
2.a Ternary CH refined with riding coordinates:
 C12(H12A), C13(H13), C16(H16), C17(H17), C22(H22), C25(H25), C26(H26), C29(H29)
2.b Secondary CH2 refined with riding coordinates:
 C3(H3A,H3B), C4(H4A,H4B), C14(H14A,H14B), C15(H15A,H15B), C18(H18A,H18B),
 C19(H19A,H19B), C23(H23A,H23B), C24(H24A,H24B), C27(H27A,H27B), C28(H28A,H28B)
2.c Aromatic/amide H refined with riding coordinates:
 C5(H5), C6(H6)
2.d Idealised Me refined as rotating group:
 C9(H9A,H9B,H9C), C10(H10A,H10B,H10C), C11(H11A,H11B,H11C), C21(H21A,H21B,
 H21C), C32(H32A,H32B,H32C)
2.e Boron cage BH refined with riding coordinates:
 C1(H1), B4(H4), B8(H8), B7(H7), B6(H6A), B5(H5A), B9(H9), B12(H12), B11(H11),
 B10(H10)
;
_olex2_submission_special_instructions 'No special instructions were received'

loop_
_space_group_symop_id
_space_group_symop_operation_xyz
1 'x, y, z'
2 '-x+1/2, -y, z+1/2'
3 'x+1/2, -y+1/2, -z'
4 '-x, y+1/2, -z+1/2'
5 '-x, -y, -z'
6 'x-1/2, y, -z-1/2'
7 '-x-1/2, y-1/2, z'
8 'x, -y-1/2, z-1/2'

loop_
_atom_site_label
_atom_site_type_symbol
_atom_site_fract_x
_atom_site_fract_y
_atom_site_fract_z
_atom_site_U_iso_or_equiv
_atom_site_adp_type
_atom_site_occupancy
_atom_site_calc_flag
_atom_site_disorder_assembly
_atom_site_disorder_group
_atom_site_refinement_flags_posn
Rh1 Rh 0.48032(2) 0.497403(13) 0.139650(11) 0.02114(9) Uani 1 d . . .
N1 N 0.2408(2) 0.46615(12) 0.09695(12) 0.0176(6) Uani 1 d . . .
C1 C 0.6487(3) 0.25557(16) 0.04336(14) 0.0223(8) Uani 1 d . . .
H1 H 0.5783 0.2311 0.0271 0.027 Uiso 1 calc . . R
Rh2 Rh 0.63282(2) 0.241522(12) 0.130465(10) 0.01470(8) Uani 1 d . . .
N2 N 0.3709(3) 0.41548(14) 0.06435(13) 0.0265(8) Uani 1 d . . .
C2 C 0.6221(3) 0.31498(15) 0.07107(15) 0.0204(8) Uani 1 d . . .
N3 N 0.4441(3) 0.44413(15) 0.20149(13) 0.0301(8) Uani 1 d . . .
C3 C 0.5016(3) 0.33727(17) 0.07622(19) 0.0316(10) Uani 1 d . . .
H3A H 0.4508 0.3096 0.0613 0.038 Uiso 1 calc . . R
H3B H 0.4838 0.3409 0.1136 0.038 Uiso 1 calc . . R
C4 C 0.4807(4) 0.3915(2) 0.0504(2) 0.0438(13) Uani 1 d . . .
H4A H 0.4845 0.3866 0.0122 0.053 Uiso 1 calc . . R
H4B H 0.5391 0.4178 0.0605 0.053 Uiso 1 calc . . R
B4 B 0.7633(4) 0.22024(18) 0.06954(16) 0.0191(9) Uani 1 d . . .
H4 H 0.7755 0.1744 0.0705 0.023 Uiso 1 calc . . R
C5 C 0.2723(4) 0.39514(18) 0.04430(16) 0.0304(10) Uani 1 d . . .
H5 H 0.2637 0.3648 0.0214 0.037 Uiso 1 calc . . R
B8 B 0.8162(3) 0.26554(18) 0.11981(15) 0.0170(8) Uani 1 d . . .
H8 H 0.8656 0.2510 0.1540 0.020 Uiso 1 calc . . R
C6 C 0.1914(3) 0.42708(17) 0.06385(15) 0.0250(9) Uani 1 d . . .
H6 H 0.1152 0.4238 0.0566 0.030 Uiso 1 calc . . R
B7 B 0.7174(3) 0.32351(18) 0.12079(16) 0.0181(9) Uani 1 d . . .
H7 H 0.6979 0.3469 0.1573 0.022 Uiso 1 calc . . R
C7 C 0.3533(3) 0.45932(15) 0.09746(15) 0.0191(8) Uani 1 d . . .
B6 B 0.6823(4) 0.31626(19) 0.00894(17) 0.0253(10) Uani 1 d . . .
H6A H 0.6404 0.3320 -0.0269 0.030 Uiso 1 calc . . R
C8 C 0.1739(3) 0.51183(17) 0.12269(17) 0.0271(9) Uani 1 d . . .
B5 B 0.7692(4) 0.25704(19) 0.00820(16) 0.0255(10) Uani 1 d . . .
H5A H 0.7821 0.2337 -0.0289 0.031 Uiso 1 calc . . R
C9 C 0.0636(4) 0.4877(2) 0.1414(2) 0.0492(14) Uani 1 d . . .
H9A H 0.0207 0.4753 0.1114 0.074 Uiso 1 calc . . GR
H9B H 0.0224 0.5160 0.1602 0.074 Uiso 1 calc . . GR
H9C H 0.0775 0.4564 0.1645 0.074 Uiso 1 calc . . GR
B9 B 0.8769(4) 0.26616(19) 0.05535(16) 0.0219(9) Uani 1 d . . .
H9 H 0.9623 0.2502 0.0487 0.026 Uiso 1 calc . . R
C10 C 0.2340(4) 0.5352(2) 0.17114(18) 0.0404(12) Uani 1 d . . .
H10A H 0.2433 0.5058 0.1969 0.061 Uiso 1 calc . . GR
H10B H 0.1903 0.5651 0.1862 0.061 Uiso 1 calc . . GR
H10C H 0.3062 0.5493 0.1609 0.061 Uiso 1 calc . . GR
B12 B 0.8505(3) 0.33010(19) 0.08865(16) 0.0188(9) Uani 1 d . . .
H12 H 0.9181 0.3563 0.1051 0.023 Uiso 1 calc . . R
C11 C 0.1559(5) 0.5578(2) 0.0821(2) 0.0527(15) Uani 1 d . . .
H11A H 0.2271 0.5725 0.0711 0.079 Uiso 1 calc . . GR
H11B H 0.1119 0.5874 0.0975 0.079 Uiso 1 calc . . GR
H11C H 0.1171 0.5426 0.0520 0.079 Uiso 1 calc . . GR
B11 B 0.7299(4) 0.36065(19) 0.05928(17) 0.0208(9) Uani 1 d . . .
H11 H 0.7193 0.4065 0.0568 0.025 Uiso 1 calc . . R
C12 C 0.5805(3) 0.55469(18) 0.18899(15) 0.0262(9) Uani 1 d . . .
H12A H 0.5582 0.5552 0.2264 0.031 Uiso 1 calc . . R
B10 B 0.8269(4) 0.3245(2) 0.01894(18) 0.0257(10) Uani 1 d . . .
H10 H 0.8800 0.3462 -0.0103 0.031 Uiso 1 calc . . R
C13 C 0.6461(3) 0.50918(18) 0.17522(15) 0.0258(9) Uani 1 d . . .
H13 H 0.6626 0.4835 0.2046 0.031 Uiso 1 calc . . R
C14 C 0.7324(3) 0.50864(17) 0.13158(16) 0.0267(9) Uani 1 d . . .
H14A H 0.7537 0.4701 0.1243 0.032 Uiso 1 calc . . R
H14B H 0.7988 0.5285 0.1435 0.032 Uiso 1 calc . . R
C15 C 0.6900(3) 0.53584(18) 0.08028(16) 0.0274(9) Uani 1 d . . .
H15A H 0.7081 0.5756 0.0809 0.033 Uiso 1 calc . . R
H15B H 0.7292 0.5192 0.0505 0.033 Uiso 1 calc . . R
C16 C 0.5652(3) 0.52921(17) 0.07189(14) 0.0229(8) Uani 1 d . . .
H16 H 0.5459 0.5095 0.0390 0.027 Uiso 1 calc . . R
C17 C 0.4842(3) 0.56756(17) 0.08801(14) 0.0228(8) Uani 1 d . . .
H17 H 0.4195 0.5699 0.0642 0.027 Uiso 1 calc . . R
C18 C 0.5047(3) 0.62051(17) 0.11950(16) 0.0269(9) Uani 1 d . . .
H18A H 0.4342 0.6332 0.1345 0.032 Uiso 1 calc . . R
H18B H 0.5317 0.6496 0.0958 0.032 Uiso 1 calc . . R
C19 C 0.5898(4) 0.61233(18) 0.16439(15) 0.0281(9) Uani 1 d . . .
H19A H 0.6650 0.6174 0.1506 0.034 Uiso 1 calc . . R
H19B H 0.5773 0.6406 0.1914 0.034 Uiso 1 calc . . R
C20 C 0.4223(3) 0.41579(18) 0.23597(16) 0.0267(9) Uani 1 d . . .
C21 C 0.3930(4) 0.37945(19) 0.27986(16) 0.0351(11) Uani 1 d . . .
H21A H 0.3201 0.3635 0.2739 0.053 Uiso 1 calc . . GR
H21B H 0.3921 0.4009 0.3121 0.053 Uiso 1 calc . . GR
H21C H 0.4473 0.3498 0.2827 0.053 Uiso 1 calc . . GR
C22 C 0.5828(3) 0.15621(16) 0.14433(16) 0.0249(9) Uani 1 d . . .
H22 H 0.6165 0.1292 0.1197 0.030 Uiso 1 calc . . R
C23 C 0.5886(4) 0.13831(18) 0.20186(17) 0.0313(10) Uani 1 d . . .
H23A H 0.6266 0.1024 0.2043 0.038 Uiso 1 calc . . R
H23B H 0.5132 0.1336 0.2155 0.038 Uiso 1 calc . . R
C24 C 0.6506(3) 0.18134(18) 0.23548(15) 0.0275(9) Uani 1 d . . .
H24A H 0.6206 0.1805 0.2712 0.033 Uiso 1 calc . . R
H24B H 0.7292 0.1710 0.2373 0.033 Uiso 1 calc . . R
C25 C 0.6411(3) 0.24022(17) 0.21399(14) 0.0223(8) Uani 1 d . . .
H25 H 0.6965 0.2663 0.2287 0.027 Uiso 1 calc . . R
C26 C 0.5400(3) 0.26635(17) 0.19870(14) 0.0225(8) Uani 1 d . . .
H26 H 0.5387 0.3071 0.2047 0.027 Uiso 1 calc . . R
C27 C 0.4262(3) 0.23817(19) 0.20417(17) 0.0322(10) Uani 1 d . . .
H27A H 0.3701 0.2664 0.2122 0.039 Uiso 1 calc . . R
H27B H 0.4285 0.2118 0.2335 0.039 Uiso 1 calc . . R
C28 C 0.3930(3) 0.2071(2) 0.15367(18) 0.0346(11) Uani 1 d . . .
H28A H 0.3463 0.1751 0.1629 0.042 Uiso 1 calc . . R
H28B H 0.3489 0.2320 0.1315 0.042 Uiso 1 calc . . R
C29 C 0.4934(3) 0.18655(18) 0.12266(17) 0.0270(9) Uani 1 d . . .
H29 H 0.4761 0.1764 0.0859 0.032 Uiso 1 calc . . R
N4 N 0.1925(5) 0.3668(3) 0.1959(2) 0.090(2) Uani 1 d . . .
C31 C 0.1647(4) 0.3301(3) 0.1705(3) 0.0582(18) Uani 1 d . . .
C32 C 0.1278(4) 0.2833(3) 0.1391(2) 0.0567(16) Uani 1 d . . .
H32A H 0.1531 0.2881 0.1033 0.085 Uiso 1 calc . . GR
H32B H 0.0474 0.2815 0.1397 0.085 Uiso 1 calc . . GR
H32C H 0.1582 0.2492 0.1534 0.085 Uiso 1 calc . . GR

loop_
_atom_site_aniso_label
_atom_site_aniso_U_11
_atom_site_aniso_U_22
_atom_site_aniso_U_33
_atom_site_aniso_U_23
_atom_site_aniso_U_13
_atom_site_aniso_U_12
Rh1 0.02081(16) 0.02101(16) 0.02160(15) 0.00820(13) -0.00259(12) -0.00602(12)
N1 0.0168(16) 0.0101(15) 0.0258(17) 0.0024(13) 0.0029(13) 0.0009(12)
C1 0.036(2) 0.0149(19) 0.0161(17) -0.0025(15) -0.0085(16) 0.0001(16)
Rh2 0.01302(14) 0.01459(14) 0.01649(14) -0.00575(11) -0.00223(11) 0.00112(11)
N2 0.0257(19) 0.0162(17) 0.038(2) -0.0024(14) 0.0091(15) 0.0061(14)
C2 0.020(2) 0.0126(18) 0.028(2) -0.0040(15) -0.0064(16) 0.0048(15)
N3 0.030(2) 0.033(2) 0.0273(18) 0.0132(16) -0.0029(15) -0.0076(16)
C3 0.024(2) 0.017(2) 0.054(3) 0.0039(19) -0.009(2) 0.0029(17)
C4 0.044(3) 0.038(3) 0.049(3) 0.015(2) 0.022(2) 0.021(2)
B4 0.029(2) 0.015(2) 0.0131(19) 0.0005(16) -0.0013(17) 0.0072(18)
C5 0.043(3) 0.019(2) 0.030(2) -0.0057(18) 0.001(2) 0.0003(18)
B8 0.016(2) 0.022(2) 0.0123(18) -0.0018(16) 0.0023(15) 0.0029(16)
C6 0.024(2) 0.022(2) 0.029(2) 0.0031(17) -0.0066(17) -0.0019(17)
B7 0.015(2) 0.019(2) 0.020(2) -0.0114(17) -0.0019(16) -0.0002(16)
C7 0.020(2) 0.0120(18) 0.0249(19) 0.0034(15) 0.0030(15) 0.0015(14)
B6 0.043(3) 0.015(2) 0.019(2) 0.0003(17) -0.009(2) 0.000(2)
C8 0.025(2) 0.018(2) 0.039(2) 0.0011(17) 0.0121(18) 0.0099(16)
B5 0.046(3) 0.020(2) 0.0108(18) -0.0035(17) 0.0011(18) 0.006(2)
C9 0.031(3) 0.040(3) 0.077(4) -0.005(3) 0.028(3) 0.003(2)
B9 0.024(2) 0.022(2) 0.020(2) -0.0001(17) 0.0056(17) 0.0057(19)
C10 0.045(3) 0.032(3) 0.044(3) -0.016(2) 0.019(2) 0.001(2)
B12 0.017(2) 0.023(2) 0.017(2) -0.0028(17) 0.0018(16) 0.0002(17)
C11 0.064(4) 0.034(3) 0.061(3) 0.010(3) 0.013(3) 0.030(3)
B11 0.024(2) 0.015(2) 0.024(2) -0.0019(18) -0.0022(18) -0.0010(17)
C12 0.030(2) 0.034(2) 0.0147(18) 0.0008(17) -0.0055(16) -0.0059(18)
B10 0.035(3) 0.022(2) 0.020(2) -0.0006(19) 0.0019(19) 0.004(2)
C13 0.023(2) 0.031(2) 0.023(2) 0.0042(17) -0.0089(16) -0.0046(17)
C14 0.022(2) 0.023(2) 0.036(2) -0.0071(18) -0.0005(17) 0.0000(16)
C15 0.029(2) 0.024(2) 0.029(2) -0.0016(18) 0.0052(18) -0.0044(17)
C16 0.030(2) 0.022(2) 0.0165(18) 0.0053(16) -0.0015(16) -0.0070(17)
C17 0.027(2) 0.022(2) 0.0198(19) 0.0093(16) -0.0032(16) -0.0073(16)
C18 0.025(2) 0.022(2) 0.033(2) 0.0026(18) 0.0044(17) -0.0040(17)
C19 0.031(2) 0.028(2) 0.026(2) -0.0065(18) 0.0036(18) -0.0082(18)
C20 0.024(2) 0.031(2) 0.025(2) 0.0021(18) -0.0003(17) -0.0051(18)
C21 0.045(3) 0.038(3) 0.022(2) 0.0105(19) 0.0027(19) -0.015(2)
C22 0.025(2) 0.016(2) 0.034(2) -0.0092(17) 0.0031(17) -0.0046(16)
C23 0.029(2) 0.026(2) 0.039(2) 0.0023(19) 0.0080(19) -0.0025(18)
C24 0.026(2) 0.033(2) 0.024(2) 0.0038(18) -0.0022(16) -0.0004(18)
C25 0.024(2) 0.028(2) 0.0150(17) -0.0049(16) -0.0002(15) -0.0070(17)
C26 0.027(2) 0.018(2) 0.0226(19) -0.0084(16) 0.0066(16) 0.0027(16)
C27 0.025(2) 0.033(2) 0.039(2) 0.000(2) 0.0104(18) 0.0066(19)
C28 0.019(2) 0.039(3) 0.046(3) 0.000(2) -0.0029(19) -0.0028(19)
C29 0.022(2) 0.028(2) 0.031(2) -0.0075(18) -0.0025(17) -0.0094(17)
N4 0.083(4) 0.089(5) 0.097(4) 0.059(4) -0.049(4) -0.046(4)
C31 0.028(3) 0.072(4) 0.074(4) 0.052(4) -0.020(3) -0.014(3)
C32 0.021(2) 0.073(4) 0.076(4) 0.026(3) 0.001(3) 0.007(3)

loop_
_atom_type_symbol
_atom_type_description
_atom_type_scat_dispersion_real
_atom_type_scat_dispersion_imag
_atom_type_scat_source
C C 0.0033 0.0016 'International Tables Vol C Tables 4.2.6.8 and 6.1.1.4'
H H 0.0000 0.0000 'International Tables Vol C Tables 4.2.6.8 and 6.1.1.4'
B B 0.0013 0.0007 'International Tables Vol C Tables 4.2.6.8 and 6.1.1.4'
N N 0.0061 0.0033 'International Tables Vol C Tables 4.2.6.8 and 6.1.1.4'
Rh Rh -1.1178 0.9187 'International Tables Vol C Tables 4.2.6.8 and 6.1.1.4'

loop_
_exptl_crystal_face_index_h
_exptl_crystal_face_index_k
_exptl_crystal_face_index_l
_exptl_crystal_face_perp_dist
_exptl_oxdiff_crystal_face_indexfrac_h
_exptl_oxdiff_crystal_face_indexfrac_k
_exptl_oxdiff_crystal_face_indexfrac_l
_exptl_oxdiff_crystal_face_x
_exptl_oxdiff_crystal_face_y
_exptl_oxdiff_crystal_face_z
16 7 -10 0.0674 16.0079 6.9976 -10.0041 0.4781 -0.8509 0.2781
-4 28 19 0.0763 -4.0097 28.0096 18.9954 0.1726 0.6004 0.8066
4 -28 -19 0.0763 4.0097 -28.0096 -18.9954 -0.1726 -0.6004 -0.8066
0 30 -16 0.0358 -0.0206 29.9939 -15.9955 0.9393 0.2416 0.2489
0 -30 16 0.0358 0.0206 -29.9939 15.9955 -0.9393 -0.2416 -0.2489
3 32 -9 0.0464 2.9841 31.9977 -8.9991 0.8679 0.1299 0.4864
15 5 15 0.0850 15.0177 5.0090 14.9885 -0.0658 -0.7026 0.7055
14 -4 -20 0.0736 14.0073 -4.0078 -19.9999 0.4302 -0.9023 -0.1644
3 -8 -34 0.0915 2.9933 -8.0158 -33.9906 0.5307 -0.4043 -0.7464
4 -15 31 0.0513 4.0231 -14.9858 30.9888 -0.8902 -0.2352 0.4083
5 -26 20 0.0328 5.0250 -25.9913 19.9920 -0.8930 -0.4559 0.0104
-16 11 -7 0.0290 -16.0231 10.9953 -6.9909 0.2317 0.9620 -0.2727
6 28 -15 0.0374 5.9865 27.9951 -14.9985 0.9287 -0.1043 0.3592
1 24 -25 0.0426 0.9797 23.9896 -24.9931 1.0009 0.0825 -0.0168

loop_
_geom_angle_atom_site_label_1
_geom_angle_atom_site_label_2
_geom_angle_atom_site_label_3
_geom_angle
_geom_angle_site_symmetry_1
_geom_angle_site_symmetry_3
N3 Rh1 C7 88.09(14) . .
N3 Rh1 C12 93.80(14) . .
N3 Rh1 C13 87.57(14) . .
N3 Rh1 C16 158.40(15) . .
N3 Rh1 C17 163.18(15) . .
C7 Rh1 C12 164.61(15) . .
C7 Rh1 C13 158.70(15) . .
C7 Rh1 C16 95.20(15) . .
C7 Rh1 C17 92.56(14) . .
C13 Rh1 C12 36.67(15) . .
C16 Rh1 C12 88.65(15) . .
C16 Rh1 C13 81.63(15) . .
C17 Rh1 C12 81.27(15) . .
C17 Rh1 C13 97.56(15) . .
C17 Rh1 C16 38.21(15) . .
C6 N1 C8 121.6(3) . .
C7 N1 C6 110.4(3) . .
C7 N1 C8 127.8(3) . .
Rh2 C1 H1 102.9 . .
C2 C1 H1 118.4 . .
C2 C1 Rh2 71.73(19) . .
C2 C1 B4 114.6(3) . .
C2 C1 B6 62.1(2) . .
C2 C1 B5 112.2(3) . .
B4 C1 H1 119.1 . .
B4 C1 Rh2 67.62(18) . .
B6 C1 H1 115.5 . .
B6 C1 Rh2 129.7(2) . .
B6 C1 B4 114.4(3) . .
B5 C1 H1 117.7 . .
B5 C1 Rh2 126.4(2) . .
B5 C1 B4 62.6(2) . .
B5 C1 B6 61.5(3) . .
C1 Rh2 C2 41.48(13) . .
C1 Rh2 B4 45.59(14) . .
C1 Rh2 B8 76.37(14) . .
B4 Rh2 C2 76.36(14) . .
B4 Rh2 B8 46.36(15) . .
B8 Rh2 C2 77.67(14) . .
B7 Rh2 C1 73.75(15) . .
B7 Rh2 C2 44.33(14) . .
B7 Rh2 B4 78.86(16) . .
B7 Rh2 B8 47.67(15) . .
C22 Rh2 C1 109.04(14) . .
C22 Rh2 C2 143.89(14) . .
C22 Rh2 B4 95.24(16) . .
C22 Rh2 B8 121.62(15) . .
C22 Rh2 B7 168.72(15) . .
C25 Rh2 C1 169.15(15) . .
C25 Rh2 C2 131.53(14) . .
C25 Rh2 B4 130.42(15) . .
C25 Rh2 B8 94.41(14) . .
C25 Rh2 B7 95.86(15) . .
C25 Rh2 C22 80.56(15) . .
C25 Rh2 C26 38.82(15) . .
C25 Rh2 C29 96.89(15) . .
C26 Rh2 C1 143.02(15) . .
C26 Rh2 C2 106.65(14) . .
C26 Rh2 B4 167.42(15) . .
C26 Rh2 B8 121.67(14) . .
C26 Rh2 B7 94.70(15) . .
C26 Rh2 C22 89.19(15) . .
C29 Rh2 C1 93.87(15) . .
C29 Rh2 C2 111.26(15) . .
C29 Rh2 B4 109.89(16) . .
C29 Rh2 B8 153.58(15) . .
C29 Rh2 B7 152.93(16) . .
C29 Rh2 C22 38.25(15) . .
C29 Rh2 C26 80.73(15) . .
C5 N2 C4 122.6(4) . .
C7 N2 C4 125.8(4) . .
C7 N2 C5 111.6(3) . .
C1 C2 Rh2 66.79(18) . .
C1 C2 B7 107.0(3) . .
C1 C2 B6 62.5(2) . .
C1 C2 B11 109.5(3) . .
C3 C2 C1 121.6(3) . .
C3 C2 Rh2 105.0(3) . .
C3 C2 B7 121.3(3) . .
C3 C2 B6 117.4(3) . .
C3 C2 B11 119.9(3) . .
B7 C2 Rh2 64.83(19) . .
B7 C2 B6 112.9(3) . .
B7 C2 B11 63.3(2) . .
B6 C2 Rh2 125.5(2) . .
B11 C2 Rh2 123.6(2) . .
B11 C2 B6 61.1(2) . .
C20 N3 Rh1 178.3(4) . .
C2 C3 H3A 108.5 . .
C2 C3 H3B 108.5 . .
H3A C3 H3B 107.5 . .
C4 C3 C2 115.1(4) . .
C4 C3 H3A 108.5 . .
C4 C3 H3B 108.5 . .
N2 C4 H4A 109.1 . .
N2 C4 H4B 109.1 . .
C3 C4 N2 112.6(4) . .
C3 C4 H4A 109.1 . .
C3 C4 H4B 109.1 . .
H4A C4 H4B 107.8 . .
C1 B4 Rh2 66.79(18) . .
C1 B4 H4 126.4 . .
C1 B4 B8 104.9(3) . .
C1 B4 B5 57.4(2) . .
C1 B4 B9 103.0(3) . .
Rh2 B4 H4 107.5 . .
B8 B4 Rh2 67.73(18) . .
B8 B4 H4 122.5 . .
B5 B4 Rh2 120.8(3) . .
B5 B4 H4 120.1 . .
B5 B4 B8 108.0(3) . .
B9 B4 Rh2 121.9(3) . .
B9 B4 H4 120.8 . .
B9 B4 B8 60.1(2) . .
B9 B4 B5 59.5(3) . .
N2 C5 H5 126.7 . .
C6 C5 N2 106.6(4) . .
C6 C5 H5 126.7 . .
Rh2 B8 H8 110.1 . .
B4 B8 Rh2 65.91(19) . .
B4 B8 H8 123.9 . .
B4 B8 B7 103.9(3) . .
B4 B8 B9 59.9(2) . .
B7 B8 Rh2 64.24(18) . .
B7 B8 H8 125.2 . .
B9 B8 Rh2 120.0(2) . .
B9 B8 H8 120.0 . .
B9 B8 B7 105.7(3) . .
B12 B8 Rh2 119.5(2) . .
B12 B8 B4 106.9(3) . .
B12 B8 H8 119.7 . .
B12 B8 B7 59.8(2) . .
B12 B8 B9 59.6(2) . .
N1 C6 H6 126.2 . .
C5 C6 N1 107.5(4) . .
C5 C6 H6 126.2 . .
Rh2 B7 H7 104.9 . .
C2 B7 Rh2 70.84(19) . .
C2 B7 B8 109.4(3) . .
C2 B7 H7 122.3 . .
C2 B7 B12 105.6(3) . .
C2 B7 B11 58.5(2) . .
B8 B7 Rh2 68.1(2) . .
B8 B7 H7 122.2 . .
B12 B7 Rh2 122.2(3) . .
B12 B7 B8 59.0(2) . .
B12 B7 H7 121.5 . .
B12 B7 B11 59.4(2) . .
B11 B7 Rh2 124.7(2) . .
B11 B7 B8 108.0(3) . .
B11 B7 H7 119.6 . .
N1 C7 Rh1 133.0(3) . .
N1 C7 N2 103.9(3) . .
N2 C7 Rh1 122.9(3) . .
C1 B6 H6A 126.3 . .
C1 B6 B5 58.1(2) . .
C1 B6 B11 102.4(3) . .
C1 B6 B10 104.4(3) . .
C2 B6 C1 55.5(2) . .
C2 B6 H6A 124.4 . .
C2 B6 B5 104.0(3) . .
C2 B6 B11 59.0(2) . .
C2 B6 B10 106.3(3) . .
B5 B6 H6A 122.3 . .
B5 B6 B10 60.6(3) . .
B11 B6 H6A 122.7 . .
B11 B6 B5 107.6(3) . .
B11 B6 B10 60.5(3) . .
B10 B6 H6A 121.8 . .
N1 C8 C9 108.9(3) . .
N1 C8 C10 111.3(3) . .
N1 C8 C11 107.8(3) . .
C9 C8 C10 107.3(4) . .
C9 C8 C11 111.2(4) . .
C11 C8 C10 110.3(4) . .
C1 B5 B4 59.9(2) . .
C1 B5 B6 60.5(3) . .
C1 B5 H5A 123.8 . .
C1 B5 B9 105.5(3) . .
C1 B5 B10 105.6(3) . .
B4 B5 H5A 119.9 . .
B6 B5 B4 111.3(3) . .
B6 B5 H5A 119.9 . .
B6 B5 B9 109.0(3) . .
B6 B5 B10 59.8(3) . .
B9 B5 B4 60.2(2) . .
B9 B5 H5A 122.4 . .
B9 B5 B10 60.1(3) . .
B10 B5 B4 109.2(3) . .
B10 B5 H5A 122.3 . .
C8 C9 H9A 109.5 . .
C8 C9 H9B 109.5 . .
C8 C9 H9C 109.5 . .
H9A C9 H9B 109.5 . .
H9A C9 H9C 109.5 . .
H9B C9 H9C 109.5 . .
B4 B9 B8 60.0(2) . .
B4 B9 H9 121.6 . .
B8 B9 H9 120.9 . .
B5 B9 B4 60.3(2) . .
B5 B9 B8 108.6(3) . .
B5 B9 H9 121.9 . .
B5 B9 B12 107.3(3) . .
B5 B9 B10 60.0(3) . .
B12 B9 B4 107.3(3) . .
B12 B9 B8 60.0(2) . .
B12 B9 H9 122.3 . .
B12 B9 B10 60.7(2) . .
B10 B9 B4 109.3(3) . .
B10 B9 B8 110.1(3) . .
B10 B9 H9 120.3 . .
C8 C10 H10A 109.5 . .
C8 C10 H10B 109.5 . .
C8 C10 H10C 109.5 . .
H10A C10 H10B 109.5 . .
H10A C10 H10C 109.5 . .
H10B C10 H10C 109.5 . .
B8 B12 B7 61.2(2) . .
B8 B12 H12 119.6 . .
B8 B12 B11 110.7(3) . .
B8 B12 B10 109.6(3) . .
B7 B12 H12 121.9 . .
B9 B12 B8 60.4(2) . .
B9 B12 B7 107.3(3) . .
B9 B12 H12 122.5 . .
B9 B12 B11 107.3(3) . .
B9 B12 B10 59.7(2) . .
B11 B12 B7 60.4(2) . .
B11 B12 H12 121.2 . .
B11 B12 B10 59.4(2) . .
B10 B12 B7 107.4(3) . .
B10 B12 H12 121.9 . .
C8 C11 H11A 109.5 . .
C8 C11 H11B 109.5 . .
C8 C11 H11C 109.5 . .
H11A C11 H11B 109.5 . .
H11A C11 H11C 109.5 . .
H11B C11 H11C 109.5 . .
C2 B11 B7 58.2(2) . .
C2 B11 B6 59.9(2) . .
C2 B11 B12 106.1(3) . .
C2 B11 H11 123.6 . .
C2 B11 B10 106.5(3) . .
B7 B11 H11 122.0 . .
B6 B11 B7 107.7(3) . .
B6 B11 B12 108.7(3) . .
B6 B11 H11 121.3 . .
B6 B11 B10 59.9(3) . .
B12 B11 B7 60.2(2) . .
B12 B11 H11 121.6 . .
B10 B11 B7 108.3(3) . .
B10 B11 B12 60.7(2) . .
B10 B11 H11 121.7 . .
Rh1 C12 H12A 113.9 . .
C13 C12 Rh1 71.3(2) . .
C13 C12 H12A 113.9 . .
C13 C12 C19 124.6(4) . .
C19 C12 Rh1 111.7(2) . .
C19 C12 H12A 113.9 . .
B6 B10 B5 59.6(3) . .
B6 B10 B9 108.6(3) . .
B6 B10 B12 107.8(3) . .
B6 B10 B11 59.6(3) . .
B6 B10 H10 121.5 . .
B5 B10 B9 59.9(3) . .
B5 B10 B12 106.2(3) . .
B5 B10 H10 123.1 . .
B9 B10 B12 59.6(2) . .
B9 B10 H10 121.4 . .
B12 B10 H10 122.3 . .
B11 B10 B5 106.0(3) . .
B11 B10 B9 107.7(3) . .
B11 B10 B12 59.9(2) . .
B11 B10 H10 122.5 . .
Rh1 C13 H13 114.3 . .
C12 C13 Rh1 72.0(2) . .
C12 C13 H13 114.3 . .
C12 C13 C14 125.3(4) . .
C14 C13 Rh1 108.4(3) . .
C14 C13 H13 114.3 . .
C13 C14 H14A 109.0 . .
C13 C14 H14B 109.0 . .
C13 C14 C15 112.9(3) . .
H14A C14 H14B 107.8 . .
C15 C14 H14A 109.0 . .
C15 C14 H14B 109.0 . .
C14 C15 H15A 108.9 . .
C14 C15 H15B 108.9 . .
H15A C15 H15B 107.7 . .
C16 C15 C14 113.5(3) . .
C16 C15 H15A 108.9 . .
C16 C15 H15B 108.9 . .
Rh1 C16 H16 113.5 . .
C15 C16 Rh1 113.2(3) . .
C15 C16 H16 113.5 . .
C17 C16 Rh1 70.6(2) . .
C17 C16 C15 125.1(4) . .
C17 C16 H16 113.5 . .
Rh1 C17 H17 113.8 . .
C16 C17 Rh1 71.2(2) . .
C16 C17 H17 113.8 . .
C16 C17 C18 126.2(4) . .
C18 C17 Rh1 109.7(2) . .
C18 C17 H17 113.8 . .
C17 C18 H18A 109.0 . .
C17 C18 H18B 109.0 . .
C17 C18 C19 113.0(3) . .
H18A C18 H18B 107.8 . .
C19 C18 H18A 109.0 . .
C19 C18 H18B 109.0 . .
C12 C19 C18 111.7(3) . .
C12 C19 H19A 109.3 . .
C12 C19 H19B 109.3 . .
C18 C19 H19A 109.3 . .
C18 C19 H19B 109.3 . .
H19A C19 H19B 107.9 . .
N3 C20 C21 179.3(5) . .
C20 C21 H21A 109.5 . .
C20 C21 H21B 109.5 . .
C20 C21 H21C 109.5 . .
H21A C21 H21B 109.5 . .
H21A C21 H21C 109.5 . .
H21B C21 H21C 109.5 . .
Rh2 C22 H22 113.8 . .
C23 C22 Rh2 114.2(3) . .
C23 C22 H22 113.8 . .
C29 C22 Rh2 70.1(2) . .
C29 C22 H22 113.8 . .
C29 C22 C23 123.7(4) . .
C22 C23 H23A 109.3 . .
C22 C23 H23B 109.3 . .
C22 C23 C24 111.6(3) . .
H23A C23 H23B 108.0 . .
C24 C23 H23A 109.3 . .
C24 C23 H23B 109.3 . .
C23 C24 H24A 109.0 . .
C23 C24 H24B 109.0 . .
H24A C24 H24B 107.8 . .
C25 C24 C23 112.8(3) . .
C25 C24 H24A 109.0 . .
C25 C24 H24B 109.0 . .
Rh2 C25 H25 113.7 . .
C24 C25 Rh2 112.1(3) . .
C24 C25 H25 113.7 . .
C26 C25 Rh2 71.4(2) . .
C26 C25 C24 125.0(4) . .
C26 C25 H25 113.7 . .
Rh2 C26 H26 114.0 . .
C25 C26 Rh2 69.8(2) . .
C25 C26 H26 114.0 . .
C25 C26 C27 122.9(4) . .
C27 C26 Rh2 114.5(3) . .
C27 C26 H26 114.0 . .
C26 C27 H27A 109.3 . .
C26 C27 H27B 109.3 . .
C26 C27 C28 111.7(3) . .
H27A C27 H27B 107.9 . .
C28 C27 H27A 109.3 . .
C28 C27 H27B 109.3 . .
C27 C28 H28A 109.1 . .
C27 C28 H28B 109.1 . .
H28A C28 H28B 107.8 . .
C29 C28 C27 112.5(3) . .
C29 C28 H28A 109.1 . .
C29 C28 H28B 109.1 . .
Rh2 C29 H29 113.8 . .
C22 C29 Rh2 71.6(2) . .
C22 C29 C28 124.6(4) . .
C22 C29 H29 113.8 . .
C28 C29 Rh2 111.9(3) . .
C28 C29 H29 113.8 . .
N4 C31 C32 178.8(7) . .
C31 C32 H32A 109.5 . .
C31 C32 H32B 109.5 . .
C31 C32 H32C 109.5 . .
H32A C32 H32B 109.5 . .
H32A C32 H32C 109.5 . .
H32B C32 H32C 109.5 . .

loop_
_geom_bond_atom_site_label_1
_geom_bond_atom_site_label_2
_geom_bond_distance
_geom_bond_site_symmetry_2
Rh1 N3 2.056(3) .
Rh1 C7 2.061(4) .
Rh1 C12 2.198(4) .
Rh1 C13 2.189(4) .
Rh1 C16 2.126(4) .
Rh1 C17 2.118(4) .
N1 C6 1.381(5) .
N1 C7 1.351(5) .
N1 C8 1.496(5) .
C1 H1 1.1000 .
C1 Rh2 2.231(4) .
C1 C2 1.608(5) .
C1 B4 1.735(6) .
C1 B6 1.731(6) .
C1 B5 1.689(6) .
Rh2 C2 2.306(4) .
Rh2 B4 2.245(4) .
Rh2 B8 2.276(4) .
Rh2 B7 2.209(4) .
Rh2 C22 2.144(4) .
Rh2 C25 2.110(3) .
Rh2 C26 2.130(4) .
Rh2 C29 2.124(4) .
N2 C4 1.471(5) .
N2 C5 1.369(5) .
N2 C7 1.353(5) .
C2 C3 1.537(5) .
C2 B7 1.706(5) .
C2 B6 1.725(6) .
C2 B11 1.710(6) .
N3 C20 1.131(5) .
C3 H3A 0.9700 .
C3 H3B 0.9700 .
C3 C4 1.467(6) .
C4 H4A 0.9700 .
C4 H4B 0.9700 .
B4 H4 1.1000 .
B4 B8 1.780(6) .
B4 B5 1.780(6) .
B4 B9 1.777(6) .
C5 H5 0.9300 .
C5 C6 1.323(6) .
B8 H8 1.1000 .
B8 B7 1.813(6) .
B8 B9 1.781(6) .
B8 B12 1.773(6) .
C6 H6 0.9300 .
B7 H7 1.1000 .
B7 B12 1.789(6) .
B7 B11 1.792(6) .
B6 H6A 1.1000 .
B6 B5 1.748(7) .
B6 B11 1.747(6) .
B6 B10 1.753(7) .
C8 C9 1.511(6) .
C8 C10 1.522(6) .
C8 C11 1.513(6) .
B5 H5A 1.1000 .
B5 B9 1.764(6) .
B5 B10 1.767(7) .
C9 H9A 0.9600 .
C9 H9B 0.9600 .
C9 H9C 0.9600 .
B9 H9 1.1000 .
B9 B12 1.766(6) .
B9 B10 1.768(6) .
C10 H10A 0.9600 .
C10 H10B 0.9600 .
C10 H10C 0.9600 .
B12 H12 1.1000 .
B12 B11 1.773(6) .
B12 B10 1.787(6) .
C11 H11A 0.9600 .
C11 H11B 0.9600 .
C11 H11C 0.9600 .
B11 H11 1.1000 .
B11 B10 1.763(6) .
C12 H12A 0.9800 .
C12 C13 1.380(6) .
C12 C19 1.509(6) .
B10 H10 1.1000 .
C13 H13 0.9800 .
C13 C14 1.507(6) .
C14 H14A 0.9700 .
C14 H14B 0.9700 .
C14 C15 1.533(6) .
C15 H15A 0.9700 .
C15 H15B 0.9700 .
C15 C16 1.512(6) .
C16 H16 0.9800 .
C16 C17 1.389(6) .
C17 H17 0.9800 .
C17 C18 1.509(6) .
C18 H18A 0.9700 .
C18 H18B 0.9700 .
C18 C19 1.533(6) .
C19 H19A 0.9700 .
C19 H19B 0.9700 .
C20 C21 1.448(5) .
C21 H21A 0.9600 .
C21 H21B 0.9600 .
C21 H21C 0.9600 .
C22 H22 0.9800 .
C22 C23 1.514(6) .
C22 C29 1.399(6) .
C23 H23A 0.9700 .
C23 H23B 0.9700 .
C23 C24 1.521(6) .
C24 H24A 0.9700 .
C24 H24B 0.9700 .
C24 C25 1.506(6) .
C25 H25 0.9800 .
C25 C26 1.410(5) .
C26 H26 0.9800 .
C26 C27 1.520(6) .
C27 H27A 0.9700 .
C27 H27B 0.9700 .
C27 C28 1.526(6) .
C28 H28A 0.9700 .
C28 H28B 0.9700 .
C28 C29 1.511(6) .
C29 H29 0.9800 .
N4 C31 1.135(9) .
C31 C32 1.433(9) .
C32 H32A 0.9600 .
C32 H32B 0.9600 .
C32 H32C 0.9600 .

loop_
_geom_torsion_atom_site_label_1
_geom_torsion_atom_site_label_2
_geom_torsion_atom_site_label_3
_geom_torsion_atom_site_label_4
_geom_torsion
_geom_torsion_site_symmetry_1
_geom_torsion_site_symmetry_2
_geom_torsion_site_symmetry_3
_geom_torsion_site_symmetry_4
Rh1 N3 C20 C21 64(45) . . . .
Rh1 C12 C13 C14 100.2(4) . . . .
Rh1 C12 C19 C18 14.2(4) . . . .
Rh1 C13 C14 C15 35.4(4) . . . .
Rh1 C16 C17 C18 101.1(4) . . . .
Rh1 C17 C18 C19 39.2(4) . . . .
C1 Rh2 C2 C3 118.4(3) . . . .
C1 Rh2 C2 B7 -123.6(3) . . . .
C1 Rh2 C2 B6 -22.5(3) . . . .
C1 Rh2 C2 B11 -98.7(3) . . . .
C1 Rh2 B4 B8 118.6(3) . . . .
C1 Rh2 B4 B5 20.3(3) . . . .
C1 Rh2 B4 B9 91.3(3) . . . .
C1 Rh2 B8 B4 -40.2(2) . . . .
C1 Rh2 B8 B7 80.3(2) . . . .
C1 Rh2 B8 B9 -13.6(3) . . . .
C1 Rh2 B8 B12 56.2(3) . . . .
C1 Rh2 B7 C2 35.09(19) . . . .
C1 Rh2 B7 B8 -86.19(19) . . . .
C1 Rh2 B7 B12 -61.6(3) . . . .
C1 Rh2 B7 B11 11.1(3) . . . .
C1 Rh2 C22 C23 169.8(3) . . . .
C1 Rh2 C22 C29 -71.2(3) . . . .
C1 Rh2 C25 C24 -132.3(7) . . . .
C1 Rh2 C25 C26 106.6(8) . . . .
C1 Rh2 C26 C25 -162.5(2) . . . .
C1 Rh2 C26 C27 79.5(4) . . . .
C1 Rh2 C29 C22 116.3(2) . . . .
C1 Rh2 C29 C28 -123.0(3) . . . .
C1 C2 C3 C4 -120.4(4) . . . .
C1 C2 B7 Rh2 -53.2(2) . . . .
C1 C2 B7 B8 4.0(4) . . . .
C1 C2 B7 B12 66.1(4) . . . .
C1 C2 B7 B11 103.7(3) . . . .
C1 C2 B6 B5 -33.5(3) . . . .
C1 C2 B6 B11 -135.8(3) . . . .
C1 C2 B6 B10 -96.5(3) . . . .
C1 C2 B11 B7 -99.7(3) . . . .
C1 C2 B11 B6 41.0(3) . . . .
C1 C2 B11 B12 -61.6(3) . . . .
C1 C2 B11 B10 1.9(4) . . . .
C1 B4 B8 Rh2 56.7(2) . . . .
C1 B4 B8 B7 3.6(4) . . . .
C1 B4 B8 B9 -96.7(3) . . . .
C1 B4 B8 B12 -58.7(3) . . . .
C1 B4 B5 B6 33.2(3) . . . .
C1 B4 B5 B9 133.5(3) . . . .
C1 B4 B5 B10 97.3(3) . . . .
C1 B4 B9 B8 99.9(3) . . . .
C1 B4 B9 B5 -38.9(3) . . . .
C1 B4 B9 B12 61.5(3) . . . .
C1 B4 B9 B10 -2.8(4) . . . .
C1 B6 B5 B4 -33.0(3) . . . .
C1 B6 B5 B9 -97.5(3) . . . .
C1 B6 B5 B10 -133.4(3) . . . .
C1 B6 B11 C2 -36.0(3) . . . .
C1 B6 B11 B7 -1.6(4) . . . .
C1 B6 B11 B12 62.2(4) . . . .
C1 B6 B11 B10 99.7(3) . . . .
C1 B6 B10 B5 39.5(3) . . . .
C1 B6 B10 B9 3.8(4) . . . .
C1 B6 B10 B12 -59.2(4) . . . .
C1 B6 B10 B11 -96.2(3) . . . .
C1 B5 B9 B4 40.7(3) . . . .
C1 B5 B9 B8 3.6(4) . . . .
C1 B5 B9 B12 -59.8(4) . . . .
C1 B5 B9 B10 -99.4(3) . . . .
C1 B5 B10 B6 -41.0(3) . . . .
C1 B5 B10 B9 99.2(3) . . . .
C1 B5 B10 B12 60.4(4) . . . .
C1 B5 B10 B11 -2.3(4) . . . .
Rh2 C1 C2 C3 -93.8(4) . . . .
Rh2 C1 C2 B7 52.0(2) . . . .
Rh2 C1 C2 B6 159.5(2) . . . .
Rh2 C1 C2 B11 119.1(3) . . . .
Rh2 C1 B4 B8 -57.3(2) . . . .
Rh2 C1 B4 B5 -159.3(3) . . . .
Rh2 C1 B4 B9 -119.3(2) . . . .
Rh2 C1 B6 C2 -25.7(3) . . . .
Rh2 C1 B6 B5 115.2(4) . . . .
Rh2 C1 B6 B11 12.1(5) . . . .
Rh2 C1 B6 B10 74.4(4) . . . .
Rh2 C1 B5 B4 24.0(3) . . . .
Rh2 C1 B5 B6 -120.2(3) . . . .
Rh2 C1 B5 B9 -16.8(4) . . . .
Rh2 C1 B5 B10 -79.5(4) . . . .
Rh2 C2 C3 C4 167.9(4) . . . .
Rh2 C2 B7 B8 57.2(2) . . . .
Rh2 C2 B7 B12 119.2(3) . . . .
Rh2 C2 B7 B11 156.9(2) . . . .
Rh2 C2 B6 C1 23.3(3) . . . .
Rh2 C2 B6 B5 -10.2(4) . . . .
Rh2 C2 B6 B11 -112.5(3) . . . .
Rh2 C2 B6 B10 -73.2(4) . . . .
Rh2 C2 B11 B7 -25.2(3) . . . .
Rh2 C2 B11 B6 115.5(3) . . . .
Rh2 C2 B11 B12 12.9(4) . . . .
Rh2 C2 B11 B10 76.4(3) . . . .
Rh2 B4 B8 B7 -53.1(2) . . . .
Rh2 B4 B8 B9 -153.3(2) . . . .
Rh2 B4 B8 B12 -115.3(3) . . . .
Rh2 B4 B5 C1 -22.2(3) . . . .
Rh2 B4 B5 B6 10.9(5) . . . .
Rh2 B4 B5 B9 111.2(3) . . . .
Rh2 B4 B5 B10 75.1(4) . . . .
Rh2 B4 B9 B8 29.3(3) . . . .
Rh2 B4 B9 B5 -109.5(3) . . . .
Rh2 B4 B9 B12 -9.1(4) . . . .
Rh2 B4 B9 B10 -73.4(4) . . . .
Rh2 B8 B7 C2 -58.9(2) . . . .
Rh2 B8 B7 B12 -155.8(2) . . . .
Rh2 B8 B7 B11 -120.9(3) . . . .
Rh2 B8 B9 B4 -28.3(3) . . . .
Rh2 B8 B9 B5 8.9(4) . . . .
Rh2 B8 B9 B12 108.6(3) . . . .
Rh2 B8 B9 B10 73.0(4) . . . .
Rh2 B8 B12 B7 25.1(2) . . . .
Rh2 B8 B12 B9 -109.6(3) . . . .
Rh2 B8 B12 B11 -10.8(4) . . . .
Rh2 B8 B12 B10 -74.5(3) . . . .
Rh2 B7 B12 B8 -26.7(3) . . . .
Rh2 B7 B12 B9 13.6(4) . . . .
Rh2 B7 B12 B11 114.1(3) . . . .
Rh2 B7 B12 B10 76.5(4) . . . .
Rh2 B7 B11 C2 26.8(3) . . . .
Rh2 B7 B11 B6 -8.3(4) . . . .
Rh2 B7 B11 B12 -110.1(3) . . . .
Rh2 B7 B11 B10 -71.7(4) . . . .
Rh2 C22 C23 C24 -11.3(4) . . . .
Rh2 C22 C29 C28 -104.4(4) . . . .
Rh2 C25 C26 C27 106.8(4) . . . .
Rh2 C26 C27 C28 -11.6(5) . . . .
N2 C5 C6 N1 -1.4(5) . . . .
C2 C1 Rh2 B4 -127.6(3) . . . .
C2 C1 Rh2 B8 -86.7(2) . . . .
C2 C1 Rh2 B7 -37.3(2) . . . .
C2 C1 Rh2 C22 154.1(2) . . . .
C2 C1 Rh2 C25 -54.3(9) . . . .
C2 C1 Rh2 C26 38.5(3) . . . .
C2 C1 Rh2 C29 118.2(2) . . . .
C2 C1 B4 Rh2 55.9(3) . . . .
C2 C1 B4 B8 -1.4(4) . . . .
C2 C1 B4 B5 -103.4(4) . . . .
C2 C1 B4 B9 -63.5(4) . . . .
C2 C1 B6 B5 140.9(3) . . . .
C2 C1 B6 B11 37.7(3) . . . .
C2 C1 B6 B10 100.1(3) . . . .
C2 C1 B5 B4 107.1(3) . . . .
C2 C1 B5 B6 -37.0(3) . . . .
C2 C1 B5 B9 66.3(4) . . . .
C2 C1 B5 B10 3.6(4) . . . .
C2 Rh2 B4 C1 -32.71(19) . . . .
C2 Rh2 B4 B8 85.9(2) . . . .
C2 Rh2 B4 B5 -12.4(3) . . . .
C2 Rh2 B4 B9 58.6(3) . . . .
C2 Rh2 B8 B4 -82.8(2) . . . .
C2 Rh2 B8 B7 37.69(19) . . . .
C2 Rh2 B8 B9 -56.2(3) . . . .
C2 Rh2 B8 B12 13.6(3) . . . .
C2 Rh2 B7 B8 -121.3(3) . . . .
C2 Rh2 B7 B12 -96.7(3) . . . .
C2 Rh2 B7 B11 -24.0(3) . . . .
C2 Rh2 C22 C23 -160.8(3) . . . .
C2 Rh2 C22 C29 -41.8(4) . . . .
C2 Rh2 C25 C24 -178.3(2) . . . .
C2 Rh2 C25 C26 60.7(3) . . . .
C2 Rh2 C26 C25 -137.1(2) . . . .
C2 Rh2 C26 C27 104.9(3) . . . .
C2 Rh2 C29 C22 155.0(2) . . . .
C2 Rh2 C29 C28 -84.2(3) . . . .
C2 C3 C4 N2 -169.9(4) . . . .
C2 B7 B12 B8 -103.6(3) . . . .
C2 B7 B12 B9 -63.2(4) . . . .
C2 B7 B12 B11 37.2(3) . . . .
C2 B7 B12 B10 -0.4(4) . . . .
C2 B7 B11 B6 -35.1(3) . . . .
C2 B7 B11 B12 -136.8(3) . . . .
C2 B7 B11 B10 -98.4(3) . . . .
C2 B6 B5 C1 32.4(3) . . . .
C2 B6 B5 B4 -0.6(4) . . . .
C2 B6 B5 B9 -65.1(4) . . . .
C2 B6 B5 B10 -101.0(3) . . . .
C2 B6 B11 B7 34.4(3) . . . .
C2 B6 B11 B12 98.2(3) . . . .
C2 B6 B11 B10 135.7(3) . . . .
C2 B6 B10 B5 97.2(3) . . . .
C2 B6 B10 B9 61.4(4) . . . .
C2 B6 B10 B12 -1.6(4) . . . .
C2 B6 B10 B11 -38.6(3) . . . .
C2 B11 B10 B6 39.0(3) . . . .
C2 B11 B10 B5 0.3(4) . . . .
C2 B11 B10 B9 -62.5(4) . . . .
C2 B11 B10 B12 -99.5(3) . . . .
N3 Rh1 C7 N1 81.8(4) . . . .
N3 Rh1 C7 N2 -93.0(3) . . . .
N3 Rh1 C12 C13 80.8(2) . . . .
N3 Rh1 C12 C19 -158.6(3) . . . .
N3 Rh1 C13 C12 -99.7(2) . . . .
N3 Rh1 C13 C14 138.2(3) . . . .
N3 Rh1 C16 C15 -53.7(5) . . . .
N3 Rh1 C16 C17 -174.5(3) . . . .
N3 Rh1 C17 C16 173.0(4) . . . .
N3 Rh1 C17 C18 50.3(6) . . . .
C3 C2 B7 Rh2 92.8(3) . . . .
C3 C2 B7 B8 150.0(3) . . . .
C3 C2 B7 B12 -148.0(3) . . . .
C3 C2 B7 B11 -110.4(4) . . . .
C3 C2 B6 C1 -113.3(4) . . . .
C3 C2 B6 B5 -146.8(3) . . . .
C3 C2 B6 B11 110.9(4) . . . .
C3 C2 B6 B10 150.1(3) . . . .
C3 C2 B11 B7 112.5(4) . . . .
C3 C2 B11 B6 -106.8(4) . . . .
C3 C2 B11 B12 150.6(3) . . . .
C3 C2 B11 B10 -145.9(4) . . . .
C4 N2 C5 C6 -178.3(4) . . . .
C4 N2 C7 Rh1 -4.9(5) . . . .
C4 N2 C7 N1 179.0(4) . . . .
B4 C1 Rh2 C2 127.6(3) . . . .
B4 C1 Rh2 B8 40.8(2) . . . .
B4 C1 Rh2 B7 90.2(2) . . . .
B4 C1 Rh2 C22 -78.3(2) . . . .
B4 C1 Rh2 C25 73.2(8) . . . .
B4 C1 Rh2 C26 166.0(2) . . . .
B4 C1 Rh2 C29 -114.3(2) . . . .
B4 C1 C2 Rh2 -53.7(2) . . . .
B4 C1 C2 C3 -147.5(4) . . . .
B4 C1 C2 B7 -1.7(4) . . . .
B4 C1 C2 B6 105.7(3) . . . .
B4 C1 C2 B11 65.4(4) . . . .
B4 C1 B6 C2 -106.0(3) . . . .
B4 C1 B6 B5 34.8(3) . . . .
B4 C1 B6 B11 -68.3(4) . . . .
B4 C1 B6 B10 -6.0(4) . . . .
B4 C1 B5 B6 -144.1(3) . . . .
B4 C1 B5 B9 -40.8(3) . . . .
B4 C1 B5 B10 -103.5(3) . . . .
B4 Rh2 C2 C1 35.6(2) . . . .
B4 Rh2 C2 C3 154.1(3) . . . .
B4 Rh2 C2 B7 -87.9(2) . . . .
B4 Rh2 C2 B6 13.2(3) . . . .
B4 Rh2 C2 B11 -63.1(3) . . . .
B4 Rh2 B8 B7 120.5(3) . . . .
B4 Rh2 B8 B9 26.6(3) . . . .
B4 Rh2 B8 B12 96.5(3) . . . .
B4 Rh2 B7 C2 81.8(2) . . . .
B4 Rh2 B7 B8 -39.46(18) . . . .
B4 Rh2 B7 B12 -14.9(3) . . . .
B4 Rh2 B7 B11 57.8(3) . . . .
B4 Rh2 C22 C23 125.2(3) . . . .
B4 Rh2 C22 C29 -115.8(2) . . . .
B4 Rh2 C25 C24 -68.4(3) . . . .
B4 Rh2 C25 C26 170.6(2) . . . .
B4 Rh2 C26 C25 -34.9(8) . . . .
B4 Rh2 C26 C27 -152.9(6) . . . .
B4 Rh2 C29 C22 72.4(3) . . . .
B4 Rh2 C29 C28 -166.8(3) . . . .
B4 B8 B7 Rh2 54.1(2) . . . .
B4 B8 B7 C2 -4.8(4) . . . .
B4 B8 B7 B12 -101.7(3) . . . .
B4 B8 B7 B11 -66.8(3) . . . .
B4 B8 B9 B5 37.2(3) . . . .
B4 B8 B9 B12 136.9(3) . . . .
B4 B8 B9 B10 101.2(3) . . . .
B4 B8 B12 B7 96.5(3) . . . .
B4 B8 B12 B9 -38.2(3) . . . .
B4 B8 B12 B11 60.6(4) . . . .
B4 B8 B12 B10 -3.1(4) . . . .
B4 B5 B9 B8 -37.1(3) . . . .
B4 B5 B9 B12 -100.5(3) . . . .
B4 B5 B9 B10 -140.1(3) . . . .
B4 B5 B10 B6 -104.1(3) . . . .
B4 B5 B10 B9 36.1(3) . . . .
B4 B5 B10 B12 -2.6(4) . . . .
B4 B5 B10 B11 -65.3(4) . . . .
B4 B9 B12 B8 38.4(3) . . . .
B4 B9 B12 B7 -2.4(4) . . . .
B4 B9 B12 B11 -66.0(4) . . . .
B4 B9 B12 B10 -102.8(3) . . . .
B4 B9 B10 B6 -0.6(4) . . . .
B4 B9 B10 B5 -36.2(3) . . . .
B4 B9 B10 B12 99.5(3) . . . .
B4 B9 B10 B11 62.4(4) . . . .
C5 N2 C4 C3 -74.5(6) . . . .
C5 N2 C7 Rh1 175.4(3) . . . .
C5 N2 C7 N1 -0.7(4) . . . .
B8 Rh2 C2 C1 83.3(2) . . . .
B8 Rh2 C2 C3 -158.3(3) . . . .
B8 Rh2 C2 B7 -40.3(2) . . . .
B8 Rh2 C2 B6 60.8(3) . . . .
B8 Rh2 C2 B11 -15.4(3) . . . .
B8 Rh2 B4 C1 -118.6(3) . . . .
B8 Rh2 B4 B5 -98.3(4) . . . .
B8 Rh2 B4 B9 -27.3(3) . . . .
B8 Rh2 B7 C2 121.3(3) . . . .
B8 Rh2 B7 B12 24.6(2) . . . .
B8 Rh2 B7 B11 97.3(3) . . . .
B8 Rh2 C22 C23 84.4(3) . . . .
B8 Rh2 C22 C29 -156.6(2) . . . .
B8 Rh2 C25 C24 -100.9(3) . . . .
B8 Rh2 C25 C26 138.1(2) . . . .
B8 Rh2 C26 C25 -51.5(3) . . . .
B8 Rh2 C26 C27 -169.5(3) . . . .
B8 Rh2 C29 C22 49.5(4) . . . .
B8 Rh2 C29 C28 170.3(3) . . . .
B8 B4 B5 C1 -96.5(3) . . . .
B8 B4 B5 B6 -63.4(4) . . . .
B8 B4 B5 B9 36.9(3) . . . .
B8 B4 B5 B10 0.8(4) . . . .
B8 B4 B9 B5 -138.8(3) . . . .
B8 B4 B9 B12 -38.3(3) . . . .
B8 B4 B9 B10 -102.7(3) . . . .
B8 B7 B12 B9 40.4(3) . . . .
B8 B7 B12 B11 140.8(3) . . . .
B8 B7 B12 B10 103.2(3) . . . .
B8 B7 B11 C2 102.2(3) . . . .
B8 B7 B11 B6 67.1(4) . . . .
B8 B7 B11 B12 -34.7(3) . . . .
B8 B7 B11 B10 3.7(4) . . . .
B8 B9 B12 B7 -40.7(3) . . . .
B8 B9 B12 B11 -104.3(3) . . . .
B8 B9 B12 B10 -141.2(3) . . . .
B8 B9 B10 B6 -64.8(4) . . . .
B8 B9 B10 B5 -100.4(3) . . . .
B8 B9 B10 B12 35.3(3) . . . .
B8 B9 B10 B11 -1.8(4) . . . .
B8 B12 B11 C2 -1.0(4) . . . .
B8 B12 B11 B7 36.2(3) . . . .
B8 B12 B11 B6 -64.0(4) . . . .
B8 B12 B11 B10 -101.2(3) . . . .
B8 B12 B10 B6 66.1(4) . . . .
B8 B12 B10 B5 3.5(4) . . . .
B8 B12 B10 B9 -35.4(3) . . . .
B8 B12 B10 B11 102.9(3) . . . .
C6 N1 C7 Rh1 -175.7(3) . . . .
C6 N1 C7 N2 -0.2(4) . . . .
C6 N1 C8 C9 41.1(5) . . . .
C6 N1 C8 C10 159.2(4) . . . .
C6 N1 C8 C11 -79.7(5) . . . .
B7 Rh2 C2 C1 123.6(3) . . . .
B7 Rh2 C2 C3 -118.0(3) . . . .
B7 Rh2 C2 B6 101.1(4) . . . .
B7 Rh2 C2 B11 24.9(3) . . . .
B7 Rh2 B4 C1 -78.1(2) . . . .
B7 Rh2 B4 B8 40.5(2) . . . .
B7 Rh2 B4 B5 -57.8(3) . . . .
B7 Rh2 B4 B9 13.2(3) . . . .
B7 Rh2 B8 B4 -120.5(3) . . . .
B7 Rh2 B8 B9 -93.9(3) . . . .
B7 Rh2 B8 B12 -24.1(2) . . . .
B7 Rh2 C22 C23 67.3(9) . . . .
B7 Rh2 C22 C29 -173.7(7) . . . .
B7 Rh2 C25 C24 -148.7(3) . . . .
B7 Rh2 C25 C26 90.2(2) . . . .
B7 Rh2 C26 C25 -93.5(2) . . . .
B7 Rh2 C26 C27 148.5(3) . . . .
B7 Rh2 C29 C22 177.3(3) . . . .
B7 Rh2 C29 C28 -62.0(5) . . . .
B7 C2 C3 C4 98.6(5) . . . .
B7 C2 B6 C1 97.9(3) . . . .
B7 C2 B6 B5 64.4(4) . . . .
B7 C2 B6 B11 -37.9(3) . . . .
B7 C2 B6 B10 1.4(4) . . . .
B7 C2 B11 B6 140.7(3) . . . .
B7 C2 B11 B12 38.2(3) . . . .
B7 C2 B11 B10 101.7(3) . . . .
B7 B8 B9 B4 -97.2(3) . . . .
B7 B8 B9 B5 -60.0(4) . . . .
B7 B8 B9 B12 39.7(3) . . . .
B7 B8 B9 B10 4.0(4) . . . .
B7 B8 B12 B9 -134.7(3) . . . .
B7 B8 B12 B11 -35.9(3) . . . .
B7 B8 B12 B10 -99.6(3) . . . .
B7 B12 B11 C2 -37.2(3) . . . .
B7 B12 B11 B6 -100.2(3) . . . .
B7 B12 B11 B10 -137.4(3) . . . .
B7 B12 B10 B6 1.2(4) . . . .
B7 B12 B10 B5 -61.4(4) . . . .
B7 B12 B10 B9 -100.3(3) . . . .
B7 B12 B10 B11 38.1(3) . . . .
B7 B11 B10 B6 100.3(3) . . . .
B7 B11 B10 B5 61.6(4) . . . .
B7 B11 B10 B9 -1.2(4) . . . .
B7 B11 B10 B12 -38.2(3) . . . .
C7 Rh1 N3 C20 -90(13) . . . .
C7 Rh1 C12 C13 177.4(5) . . . .
C7 Rh1 C12 C19 -62.0(7) . . . .
C7 Rh1 C13 C12 -178.1(3) . . . .
C7 Rh1 C13 C14 59.7(5) . . . .
C7 Rh1 C16 C15 -151.7(3) . . . .
C7 Rh1 C16 C17 87.5(2) . . . .
C7 Rh1 C17 C16 -95.2(2) . . . .
C7 Rh1 C17 C18 142.1(3) . . . .
C7 N1 C6 C5 1.1(4) . . . .
C7 N1 C8 C9 -145.6(4) . . . .
C7 N1 C8 C10 -27.6(5) . . . .
C7 N1 C8 C11 93.6(5) . . . .
C7 N2 C4 C3 105.8(5) . . . .
C7 N2 C5 C6 1.4(5) . . . .
B6 C1 Rh2 C2 23.8(3) . . . .
B6 C1 Rh2 B4 -103.8(4) . . . .
B6 C1 Rh2 B8 -62.9(3) . . . .
B6 C1 Rh2 B7 -13.6(3) . . . .
B6 C1 Rh2 C22 177.9(3) . . . .
B6 C1 Rh2 C25 -30.6(10) . . . .
B6 C1 Rh2 C26 62.2(4) . . . .
B6 C1 Rh2 C29 141.9(4) . . . .
B6 C1 C2 Rh2 -159.5(2) . . . .
B6 C1 C2 C3 106.8(4) . . . .
B6 C1 C2 B7 -107.4(3) . . . .
B6 C1 C2 B11 -40.4(3) . . . .
B6 C1 B4 Rh2 124.9(3) . . . .
B6 C1 B4 B8 67.6(4) . . . .
B6 C1 B4 B5 -34.4(3) . . . .
B6 C1 B4 B9 5.5(4) . . . .
B6 C1 B5 B4 144.1(3) . . . .
B6 C1 B5 B9 103.3(3) . . . .
B6 C1 B5 B10 40.7(3) . . . .
B6 C2 C3 C4 -47.4(5) . . . .
B6 C2 B7 Rh2 -119.9(3) . . . .
B6 C2 B7 B8 -62.7(4) . . . .
B6 C2 B7 B12 -0.7(4) . . . .
B6 C2 B7 B11 37.0(3) . . . .
B6 C2 B11 B7 -140.7(3) . . . .
B6 C2 B11 B12 -102.6(3) . . . .
B6 C2 B11 B10 -39.1(3) . . . .
B6 B5 B9 B4 104.2(3) . . . .
B6 B5 B9 B8 67.2(4) . . . .
B6 B5 B9 B12 3.8(4) . . . .
B6 B5 B9 B10 -35.8(3) . . . .
B6 B5 B10 B9 140.2(3) . . . .
B6 B5 B10 B12 101.4(3) . . . .
B6 B5 B10 B11 38.7(3) . . . .
B6 B11 B10 B5 -38.7(3) . . . .
B6 B11 B10 B9 -101.6(4) . . . .
B6 B11 B10 B12 -138.5(3) . . . .
C8 N1 C6 C5 175.4(3) . . . .
C8 N1 C7 Rh1 10.4(6) . . . .
C8 N1 C7 N2 -174.1(3) . . . .
B5 C1 Rh2 C2 104.6(4) . . . .
B5 C1 Rh2 B4 -23.0(3) . . . .
B5 C1 Rh2 B8 17.9(3) . . . .
B5 C1 Rh2 B7 67.3(3) . . . .
B5 C1 Rh2 C22 -101.3(3) . . . .
B5 C1 Rh2 C25 50.3(9) . . . .
B5 C1 Rh2 C26 143.1(3) . . . .
B5 C1 Rh2 C29 -137.2(3) . . . .
B5 C1 C2 Rh2 -122.7(3) . . . .
B5 C1 C2 C3 143.6(4) . . . .
B5 C1 C2 B7 -70.6(4) . . . .
B5 C1 C2 B6 36.8(3) . . . .
B5 C1 C2 B11 -3.6(4) . . . .
B5 C1 B4 Rh2 159.3(3) . . . .
B5 C1 B4 B8 102.0(3) . . . .
B5 C1 B4 B9 39.9(3) . . . .
B5 C1 B6 C2 -140.9(3) . . . .
B5 C1 B6 B11 -103.2(3) . . . .
B5 C1 B6 B10 -40.8(3) . . . .
B5 B4 B8 Rh2 116.7(3) . . . .
B5 B4 B8 B7 63.6(4) . . . .
B5 B4 B8 B9 -36.6(3) . . . .
B5 B4 B8 B12 1.4(4) . . . .
B5 B4 B9 B8 138.8(3) . . . .
B5 B4 B9 B12 100.4(3) . . . .
B5 B4 B9 B10 36.1(3) . . . .
B5 B6 B11 C2 -96.1(3) . . . .
B5 B6 B11 B7 -61.7(4) . . . .
B5 B6 B11 B12 2.1(4) . . . .
B5 B6 B11 B10 39.6(3) . . . .
B5 B6 B10 B9 -35.7(3) . . . .
B5 B6 B10 B12 -98.8(3) . . . .
B5 B6 B10 B11 -135.8(3) . . . .
B5 B9 B12 B8 101.9(3) . . . .
B5 B9 B12 B7 61.2(4) . . . .
B5 B9 B12 B11 -2.4(4) . . . .
B5 B9 B12 B10 -39.3(3) . . . .
B5 B9 B10 B6 35.6(3) . . . .
B5 B9 B10 B12 135.8(3) . . . .
B5 B9 B10 B11 98.6(3) . . . .
B9 B4 B8 Rh2 153.3(2) . . . .
B9 B4 B8 B7 100.3(3) . . . .
B9 B4 B8 B12 38.0(3) . . . .
B9 B4 B5 C1 -133.5(3) . . . .
B9 B4 B5 B6 -100.3(4) . . . .
B9 B4 B5 B10 -36.1(3) . . . .
B9 B8 B7 Rh2 116.2(3) . . . .
B9 B8 B7 C2 57.4(4) . . . .
B9 B8 B7 B12 -39.5(3) . . . .
B9 B8 B7 B11 -4.7(4) . . . .
B9 B8 B12 B7 134.7(3) . . . .
B9 B8 B12 B11 98.8(3) . . . .
B9 B8 B12 B10 35.1(3) . . . .
B9 B5 B10 B6 -140.2(3) . . . .
B9 B5 B10 B12 -38.8(3) . . . .
B9 B5 B10 B11 -101.4(3) . . . .
B9 B12 B11 C2 63.2(4) . . . .
B9 B12 B11 B7 100.5(3) . . . .
B9 B12 B11 B6 0.2(4) . . . .
B9 B12 B11 B10 -37.0(3) . . . .
B9 B12 B10 B6 101.5(4) . . . .
B9 B12 B10 B5 38.9(3) . . . .
B9 B12 B10 B11 138.3(3) . . . .
B12 B8 B7 Rh2 155.8(2) . . . .
B12 B8 B7 C2 96.9(3) . . . .
B12 B8 B7 B11 34.8(3) . . . .
B12 B8 B9 B4 -136.9(3) . . . .
B12 B8 B9 B5 -99.7(3) . . . .
B12 B8 B9 B10 -35.6(3) . . . .
B12 B7 B11 C2 136.8(3) . . . .
B12 B7 B11 B6 101.8(3) . . . .
B12 B7 B11 B10 38.4(3) . . . .
B12 B9 B10 B6 -100.2(3) . . . .
B12 B9 B10 B5 -135.8(3) . . . .
B12 B9 B10 B11 -37.2(3) . . . .
B12 B11 B10 B6 138.5(3) . . . .
B12 B11 B10 B5 99.8(3) . . . .
B12 B11 B10 B9 37.0(3) . . . .
B11 C2 C3 C4 23.4(6) . . . .
B11 C2 B7 Rh2 -156.9(2) . . . .
B11 C2 B7 B8 -99.7(3) . . . .
B11 C2 B7 B12 -37.6(3) . . . .
B11 C2 B6 C1 135.8(3) . . . .
B11 C2 B6 B5 102.3(3) . . . .
B11 C2 B6 B10 39.3(3) . . . .
B11 B7 B12 B8 -140.8(3) . . . .
B11 B7 B12 B9 -100.5(3) . . . .
B11 B7 B12 B10 -37.6(3) . . . .
B11 B6 B5 C1 93.9(3) . . . .
B11 B6 B5 B4 60.9(4) . . . .
B11 B6 B5 B9 -3.6(4) . . . .
B11 B6 B5 B10 -39.6(3) . . . .
B11 B6 B10 B5 135.8(3) . . . .
B11 B6 B10 B9 100.0(3) . . . .
B11 B6 B10 B12 37.0(3) . . . .
B11 B12 B10 B6 -36.8(3) . . . .
B11 B12 B10 B5 -99.4(4) . . . .
B11 B12 B10 B9 -138.3(3) . . . .
C12 Rh1 N3 C20 74(13) . . . .
C12 Rh1 C7 N1 -15.6(8) . . . .
C12 Rh1 C7 N2 169.6(4) . . . .
C12 Rh1 C13 C14 -122.2(4) . . . .
C12 Rh1 C16 C15 43.2(3) . . . .
C12 Rh1 C16 C17 -77.6(2) . . . .
C12 Rh1 C17 C16 99.0(2) . . . .
C12 Rh1 C17 C18 -23.7(3) . . . .
C12 C13 C14 C15 -45.2(5) . . . .
B10 B6 B5 C1 133.4(3) . . . .
B10 B6 B5 B4 100.5(4) . . . .
B10 B6 B5 B9 35.9(3) . . . .
B10 B6 B11 C2 -135.7(3) . . . .
B10 B6 B11 B7 -101.3(3) . . . .
B10 B6 B11 B12 -37.5(3) . . . .
B10 B5 B9 B4 140.1(3) . . . .
B10 B5 B9 B8 103.0(3) . . . .
B10 B5 B9 B12 39.6(3) . . . .
B10 B9 B12 B8 141.2(3) . . . .
B10 B9 B12 B7 100.4(3) . . . .
B10 B9 B12 B11 36.8(3) . . . .
B10 B12 B11 C2 100.2(3) . . . .
B10 B12 B11 B7 137.4(3) . . . .
B10 B12 B11 B6 37.2(3) . . . .
C13 Rh1 N3 C20 111(13) . . . .
C13 Rh1 C7 N1 160.1(4) . . . .
C13 Rh1 C7 N2 -14.7(6) . . . .
C13 Rh1 C12 C19 120.6(4) . . . .
C13 Rh1 C16 C15 7.1(3) . . . .
C13 Rh1 C16 C17 -113.7(2) . . . .
C13 Rh1 C17 C16 66.0(2) . . . .
C13 Rh1 C17 C18 -56.7(3) . . . .
C13 C12 C19 C18 95.9(5) . . . .
C13 C14 C15 C16 -31.1(5) . . . .
C14 C15 C16 Rh1 10.4(4) . . . .
C14 C15 C16 C17 92.3(5) . . . .
C15 C16 C17 Rh1 -105.2(4) . . . .
C15 C16 C17 C18 -4.1(6) . . . .
C16 Rh1 N3 C20 170(13) . . . .
C16 Rh1 C7 N1 -119.6(4) . . . .
C16 Rh1 C7 N2 65.6(3) . . . .
C16 Rh1 C12 C13 -77.7(3) . . . .
C16 Rh1 C12 C19 42.9(3) . . . .
C16 Rh1 C13 C12 99.1(3) . . . .
C16 Rh1 C13 C14 -23.1(3) . . . .
C16 Rh1 C17 C18 -122.7(4) . . . .
C16 C17 C18 C19 -41.4(5) . . . .
C17 Rh1 N3 C20 2(13) . . . .
C17 Rh1 C7 N1 -81.4(4) . . . .
C17 Rh1 C7 N2 103.8(3) . . . .
C17 Rh1 C12 C13 -115.4(3) . . . .
C17 Rh1 C12 C19 5.2(3) . . . .
C17 Rh1 C13 C12 64.2(3) . . . .
C17 Rh1 C13 C14 -57.9(3) . . . .
C17 Rh1 C16 C15 120.8(4) . . . .
C17 C18 C19 C12 -35.3(5) . . . .
C19 C12 C13 Rh1 -104.0(4) . . . .
C19 C12 C13 C14 -3.8(6) . . . .
C22 Rh2 C2 C1 -44.4(3) . . . .
C22 Rh2 C2 C3 74.1(3) . . . .
C22 Rh2 C2 B7 -168.0(2) . . . .
C22 Rh2 C2 B6 -66.9(4) . . . .
C22 Rh2 C2 B11 -143.1(3) . . . .
C22 Rh2 B4 C1 111.6(2) . . . .
C22 Rh2 B4 B8 -129.8(2) . . . .
C22 Rh2 B4 B5 131.9(3) . . . .
C22 Rh2 B4 B9 -157.1(3) . . . .
C22 Rh2 B8 B4 64.0(2) . . . .
C22 Rh2 B8 B7 -175.54(19) . . . .
C22 Rh2 B8 B9 90.6(3) . . . .
C22 Rh2 B8 B12 160.4(2) . . . .
C22 Rh2 B7 C2 141.1(7) . . . .
C22 Rh2 B7 B8 19.8(8) . . . .
C22 Rh2 B7 B12 44.4(9) . . . .
C22 Rh2 B7 B11 117.1(7) . . . .
C22 Rh2 C25 C24 20.5(3) . . . .
C22 Rh2 C25 C26 -100.6(2) . . . .
C22 Rh2 C26 C25 75.9(2) . . . .
C22 Rh2 C26 C27 -42.1(3) . . . .
C22 Rh2 C29 C28 120.8(4) . . . .
C22 C23 C24 C25 28.5(5) . . . .
C23 C22 C29 Rh2 106.4(4) . . . .
C23 C22 C29 C28 2.0(6) . . . .
C23 C24 C25 Rh2 -33.0(4) . . . .
C23 C24 C25 C26 49.2(5) . . . .
C24 C25 C26 Rh2 -104.4(4) . . . .
C24 C25 C26 C27 2.3(6) . . . .
C25 Rh2 C2 C1 168.2(2) . . . .
C25 Rh2 C2 C3 -73.3(3) . . . .
C25 Rh2 C2 B7 44.6(3) . . . .
C25 Rh2 C2 B6 145.7(3) . . . .
C25 Rh2 C2 B11 69.5(3) . . . .
C25 Rh2 B4 C1 -166.3(2) . . . .
C25 Rh2 B4 B8 -47.7(3) . . . .
C25 Rh2 B4 B5 -146.0(3) . . . .
C25 Rh2 B4 B9 -75.0(3) . . . .
C25 Rh2 B8 B4 145.6(2) . . . .
C25 Rh2 B8 B7 -93.9(2) . . . .
C25 Rh2 B8 B9 172.2(3) . . . .
C25 Rh2 B8 B12 -118.0(3) . . . .
C25 Rh2 B7 C2 -148.1(2) . . . .
C25 Rh2 B7 B8 90.64(19) . . . .
C25 Rh2 B7 B12 115.2(3) . . . .
C25 Rh2 B7 B11 -172.1(3) . . . .
C25 Rh2 C22 C23 -5.0(3) . . . .
C25 Rh2 C22 C29 114.0(3) . . . .
C25 Rh2 C26 C27 -118.0(4) . . . .
C25 Rh2 C29 C22 -65.2(3) . . . .
C25 Rh2 C29 C28 55.6(3) . . . .
C25 C26 C27 C28 -92.6(5) . . . .
C26 Rh2 C2 C1 -157.0(2) . . . .
C26 Rh2 C2 C3 -38.6(3) . . . .
C26 Rh2 C2 B7 79.4(2) . . . .
C26 Rh2 C2 B6 -179.5(3) . . . .
C26 Rh2 C2 B11 104.3(3) . . . .
C26 Rh2 B4 C1 -138.2(7) . . . .
C26 Rh2 B4 B8 -19.6(8) . . . .
C26 Rh2 B4 B5 -117.8(7) . . . .
C26 Rh2 B4 B9 -46.9(8) . . . .
C26 Rh2 B8 B4 175.1(2) . . . .
C26 Rh2 B8 B7 -64.4(2) . . . .
C26 Rh2 B8 B9 -158.3(3) . . . .
C26 Rh2 B8 B12 -88.5(3) . . . .
C26 Rh2 B7 C2 -109.1(2) . . . .
C26 Rh2 B7 B8 129.62(19) . . . .
C26 Rh2 B7 B12 154.2(3) . . . .
C26 Rh2 B7 B11 -133.1(3) . . . .
C26 Rh2 C22 C23 -43.0(3) . . . .
C26 Rh2 C22 C29 76.0(2) . . . .
C26 Rh2 C25 C24 121.0(4) . . . .
C26 Rh2 C29 C22 -100.6(3) . . . .
C26 Rh2 C29 C28 20.2(3) . . . .
C26 C27 C28 C29 28.5(5) . . . .
C27 C28 C29 Rh2 -32.5(5) . . . .
C27 C28 C29 C22 49.7(6) . . . .
C29 Rh2 C2 C1 -70.7(2) . . . .
C29 Rh2 C2 C3 47.7(3) . . . .
C29 Rh2 C2 B7 165.7(2) . . . .
C29 Rh2 C2 B6 -93.2(3) . . . .
C29 Rh2 C2 B11 -169.4(3) . . . .
C29 Rh2 B4 C1 75.3(2) . . . .
C29 Rh2 B4 B8 -166.1(2) . . . .
C29 Rh2 B4 B5 95.6(3) . . . .
C29 Rh2 B4 B9 166.6(3) . . . .
C29 Rh2 B8 B4 30.4(4) . . . .
C29 Rh2 B8 B7 150.9(3) . . . .
C29 Rh2 B8 B9 57.0(5) . . . .
C29 Rh2 B8 B12 126.8(4) . . . .
C29 Rh2 B7 C2 -30.3(4) . . . .
C29 Rh2 B7 B8 -151.6(3) . . . .
C29 Rh2 B7 B12 -127.0(4) . . . .
C29 Rh2 B7 B11 -54.3(5) . . . .
C29 Rh2 C22 C23 -119.0(4) . . . .
C29 Rh2 C25 C24 55.2(3) . . . .
C29 Rh2 C25 C26 -65.9(3) . . . .
C29 Rh2 C26 C25 113.4(3) . . . .
C29 Rh2 C26 C27 -4.6(3) . . . .
C29 C22 C23 C24 -92.7(5) . . . .
